data_1525787
loop_
_publ_author_name
'Lin, J.'
'Wu, X.-S.'
'Jiang, S.-S.'
'Chen, W.-M.'

_publ_section_title
;
 Crystal structure of La Ba2 Cu3 O7 with Fe-doping
;
_journal_name_full 'Diwen Wuli Xuebao'
_journal_page_first 7
_journal_page_last 14
_journal_volume 20
_journal_year 1998
_chemical_formula_sum 'Ba2 Cu3 La O7'
_chemical_name_systematic 'La Ba2 Cu3 O7'
_space_group_IT_number 47
_symmetry_space_group_name_Hall '-P 2 2'
_symmetry_space_group_name_H-M 'P m m m'
_cell_angle_alpha 90
_cell_angle_beta 90
_cell_angle_gamma 90
_cell_formula_units_Z 1
_cell_length_a 3.9014
_cell_length_b 3.9294
_cell_length_c 11.789
_cell_volume 180.727
_citation_journal_id_ASTM DWXUES
_cod_data_source_file Lin_DWXUES_1998_92.cif
_cod_data_source_block Ba2Cu3La1O7
_cod_original_cell_volume 180.7273
_cod_original_formula_sum 'Ba2 Cu3 La1 O7'
_cod_database_code 1525787

loop_
_symmetry_equiv_pos_as_xyz
x,y,z
-x,-y,z
x,-y,-z
-x,y,-z
-x,-y,-z
x,y,-z
-x,y,z
x,-y,z

loop_
_atom_site_label
_atom_site_type_symbol
_atom_site_fract_x
_atom_site_fract_y
_atom_site_fract_z
_atom_site_occupancy
_atom_site_U_iso_or_equiv
O5 O-2 0 0.5 0.453 1 0.0
Cu1 Cu+2 0 0 0 1 0.0
O3 O-2 0 0 0.138 1 0.0
La1 La+3 0.5 0.5 0.5 1 0.0
O4 O-2 0.5 0 0.329 1 0.0
O2 O-2 0 0.5 0 0.5 0.0
Cu2 Cu+2 0 0 0.348 1 0.0
Ba1 Ba+2 0.5 0.5 0.1752 1 0.0
O1 O-2 0.5 0 0 0.5 0.0
